data_2220763
loop_
_publ_author_name
'Hou, Zhao-Hui'
'Zhou, Ning-Bo'
'He, Bin-Hong'
'Li, Xiao-Fang'

_publ_section_title
;<i>rac</i>-(4<i>R</i>,17<i>S</i>,18<i>R</i>,26<i>R</i>)-Ethyl
 4'-methoxycarbonyl-5''-(4-methoxyphenyl)-1'-methyl-2,3''-dioxo-2'',3''-dihydroindoline-3-spiro-2'-pyrrolidine-3'-spiro-2''-thiazolo[3,2-<i>a</i>]pyrimidine-6''-carboxylate
;
_journal_coeditor_code DN2427
_journal_issue 2
_journal_name_full 'Acta Crystallographica Section E'
_journal_page_first o398
_journal_paper_doi 10.1107/S160053680900261X
_journal_volume 65
_journal_year 2009
_chemical_formula_iupac 'C30 H30 N4 O7 S'
_chemical_formula_moiety 'C30 H30 N4 O7 S'
_chemical_formula_sum 'C30 H30 N4 O7 S'
_chemical_formula_weight 590.64
_chemical_name_systematic
;<i>rac</i>-(4<i>R</i>,17<i>S</i>,18<i>R</i>,26<i>R</i>)-Ethyl
4'-methoxycarbonyl-5''-(4-methoxyphenyl)-1'-methyl-2,3''-dioxo-2'',3''-
dihydroindoline-3-spiro-2'-pyrrolidine-3'-spiro-2''-thiazolo[3,2-a]pyrimidine-
6''-carboxylate
;
_space_group_IT_number 2
_symmetry_cell_setting triclinic
_symmetry_space_group_name_Hall '-P 1'
_symmetry_space_group_name_H-M 'P -1'
_atom_sites_solution_hydrogens geom
_atom_sites_solution_primary direct
_atom_sites_solution_secondary difmap
_audit_creation_method SHELXL-97
_cell_angle_alpha 98.06(3)
_cell_angle_beta 107.36(3)
_cell_angle_gamma 101.00(3)
_cell_formula_units_Z 2
_cell_length_a 9.944(2)
_cell_length_b 11.389(2)
_cell_length_c 13.417(3)
_cell_measurement_reflns_used 4258
_cell_measurement_temperature 113(2)
_cell_measurement_theta_max 27.880
_cell_measurement_theta_min 1.824
_cell_volume 1391.8(6)
_computing_cell_refinement 'CrystalClear (Rigaku, 2001)'
_computing_data_collection 'CrystalClear (Rigaku, 2001)'
_computing_data_reduction 'CrystalClear (Rigaku, 2001)'
_computing_molecular_graphics 'SHELXTL (Sheldrick, 2008) and PLATON (Spek, 2003)'
_computing_publication_material 'SHELXTL (Sheldrick, 2008)'
_computing_structure_refinement 'SHELXL97 (Sheldrick, 2008)'
_computing_structure_solution 'SHELXS97 (Sheldrick, 2008)'
_diffrn_ambient_temperature 113(2)
_diffrn_measured_fraction_theta_full 0.991
_diffrn_measured_fraction_theta_max 0.991
_diffrn_measurement_device_type 'Rigaku Saturn'
_diffrn_measurement_method \w
_diffrn_radiation_monochromator confocal
_diffrn_radiation_source 'rotating anode'
_diffrn_radiation_type MoK\a
_diffrn_radiation_wavelength 0.71073
_diffrn_reflns_av_R_equivalents 0.0285
_diffrn_reflns_av_sigmaI/netI 0.0448
_diffrn_reflns_limit_h_max 11
_diffrn_reflns_limit_h_min -11
_diffrn_reflns_limit_k_max 10
_diffrn_reflns_limit_k_min -13
_diffrn_reflns_limit_l_max 15
_diffrn_reflns_limit_l_min -15
_diffrn_reflns_number 10220
_diffrn_reflns_theta_full 25.02
_diffrn_reflns_theta_max 25.02
_diffrn_reflns_theta_min 1.86
_diffrn_standards_decay_% 0
_diffrn_standards_interval_count 0
_diffrn_standards_interval_time 0
_diffrn_standards_number 0
_exptl_absorpt_coefficient_mu 0.173
_exptl_absorpt_correction_T_max 0.977
_exptl_absorpt_correction_T_min 0.956
_exptl_absorpt_correction_type multi-scan
_exptl_absorpt_process_details '(CrystalClear; Rigaku, 2001)'
_exptl_crystal_colour colourless
_exptl_crystal_density_diffrn 1.409
_exptl_crystal_density_method 'not measured'
_exptl_crystal_description block
_exptl_crystal_F_000 620
_exptl_crystal_size_max 0.20
_exptl_crystal_size_mid 0.18
_exptl_crystal_size_min 0.08
_refine_diff_density_max 0.280
_refine_diff_density_min -0.219
_refine_ls_extinction_method none
_refine_ls_goodness_of_fit_ref 1.060
_refine_ls_hydrogen_treatment constr
_refine_ls_matrix_type full
_refine_ls_number_parameters 384
_refine_ls_number_reflns 4881
_refine_ls_number_restraints 0
_refine_ls_restrained_S_all 1.060
_refine_ls_R_factor_all 0.0461
_refine_ls_R_factor_gt 0.0346
_refine_ls_shift/su_max 0.000
_refine_ls_shift/su_mean 0.000
_refine_ls_structure_factor_coef Fsqd
_refine_ls_weighting_details 'calc w=1/[\s^2^(Fo^2^)+(0.0589P)^2^] where P=(Fo^2^+2Fc^2^)/3'
_refine_ls_weighting_scheme calc
_refine_ls_wR_factor_gt 0.0932
_refine_ls_wR_factor_ref 0.0979
_reflns_number_gt 3700
_reflns_number_total 4881
_reflns_threshold_expression I>2\s(I)
_cod_data_source_file dn2427.cif
_cod_data_source_block I
_cod_depositor_comments
;
The following automatic conversions were performed:
'_symmetry_cell_setting' value 'Triclinic' changed to 'triclinic'
according to '/home/saulius/struct/CIF-dictionaries/cif_core.dic'
dictionary named 'cif_core.dic' version 2.4.1 from 2010-06-29.

Automatic conversion script
Id: cif_fix_enum 1527 2010-12-29 10:47:43Z saulius 

The following automatic conversions were performed:

'_symmetry_cell_setting' value 'Triclinic' changed to 'triclinic'
according to /home/saulius/struct/CIF-dictionaries/cif_core.dic
dictionary named 'cif_core.dic' version 2.4.1 from 2010-06-29.

Automatic conversion script
Id: cif_fix_values 1715 2011-07-08 13:25:40Z adriana 
;
_cod_database_code 2220763
_cod_database_fobs_code 2220763

loop_
_symmetry_equiv_pos_as_xyz
'x, y, z'
'-x, -y, -z'

loop_
_atom_site_type_symbol
_atom_site_label
_atom_site_fract_x
_atom_site_fract_y
_atom_site_fract_z
_atom_site_U_iso_or_equiv
_atom_site_adp_type
_atom_site_calc_flag
_atom_site_refinement_flags
_atom_site_occupancy
_atom_site_disorder_assembly
_atom_site_disorder_group
S S1 0.04156(5) 0.35302(4) 0.42322(3) 0.02231(13) Uani d . 1 . .
O O1 0.32486(14) -0.13252(12) 0.32935(11) 0.0354(3) Uani d . 1 . .
O O2 0.26663(13) -0.05624(11) 0.18117(10) 0.0281(3) Uani d . 1 . .
O O3 -0.42217(12) -0.30677(11) 0.05644(10) 0.0316(3) Uani d . 1 . .
O O4 -0.02319(12) 0.24227(10) 0.12268(9) 0.0236(3) Uani d . 1 . .
O O5 -0.11369(12) 0.48453(10) 0.08582(8) 0.0218(3) Uani d . 1 . .
O O6 -0.27264(14) 0.17208(12) 0.27772(13) 0.0429(4) Uani d . 1 . .
O O7 -0.39268(13) 0.31585(11) 0.30007(10) 0.0328(3) Uani d . 1 . .
N N1 0.16597(15) 0.16869(13) 0.46129(11) 0.0241(3) Uani d . 1 . .
N N2 0.07144(14) 0.18849(12) 0.28126(10) 0.0174(3) Uani d . 1 . .
N N3 0.13510(14) 0.52812(12) 0.12989(11) 0.0208(3) Uani d . 1 . .
H H3 0.1406 0.5309 0.0674 0.025 Uiso calc R 1 . .
N N4 -0.02410(14) 0.56993(12) 0.32782(10) 0.0182(3) Uani d . 1 . .
C C1 0.3131(2) 0.02959(19) 0.51724(15) 0.0344(5) Uani d . 1 . .
H H1A 0.3593 -0.0288 0.4913 0.052 Uiso calc R 1 . .
H H1B 0.2512 -0.0083 0.5526 0.052 Uiso calc R 1 . .
H H1C 0.3858 0.0978 0.5667 0.052 Uiso calc R 1 . .
C C2 0.22450(18) 0.07314(16) 0.42587(14) 0.0229(4) Uani d . 1 . .
C C3 0.20286(17) 0.03199(15) 0.32123(14) 0.0213(4) Uani d . 1 . .
C C4 0.09652(17) 0.07312(14) 0.23379(13) 0.0189(4) Uani d . 1 . .
H H4 0.1403 0.0886 0.1790 0.023 Uiso calc R 1 . .
C C5 0.10029(17) 0.22161(15) 0.39038(13) 0.0199(4) Uani d . 1 . .
C C6 0.27164(17) -0.06142(16) 0.28186(15) 0.0239(4) Uani d . 1 . .
C C7 0.3202(2) -0.14574(17) 0.12533(16) 0.0364(5) Uani d . 1 . .
H H7A 0.2439 -0.2201 0.0913 0.044 Uiso calc R 1 . .
H H7B 0.4011 -0.1660 0.1752 0.044 Uiso calc R 1 . .
C C8 0.3682(2) -0.09030(19) 0.04354(17) 0.0391(5) Uani d . 1 . .
H H8A 0.2880 -0.0685 -0.0041 0.059 Uiso calc R 1 . .
H H8B 0.4014 -0.1483 0.0037 0.059 Uiso calc R 1 . .
H H8C 0.4459 -0.0184 0.0783 0.059 Uiso calc R 1 . .
C C9 -0.04382(17) -0.02596(14) 0.18261(13) 0.0181(4) Uani d . 1 . .
C C10 -0.07297(18) -0.10076(15) 0.08378(13) 0.0212(4) Uani d . 1 . .
H H10 -0.0079 -0.0867 0.0468 0.025 Uiso calc R 1 . .
C C11 -0.19697(18) -0.19597(15) 0.03911(14) 0.0250(4) Uani d . 1 . .
H H11 -0.2141 -0.2460 -0.0267 0.030 Uiso calc R 1 . .
C C12 -0.29533(17) -0.21597(15) 0.09342(14) 0.0232(4) Uani d . 1 . .
C C13 -0.26702(18) -0.14307(16) 0.19270(14) 0.0248(4) Uani d . 1 . .
H H13 -0.3321 -0.1574 0.2297 0.030 Uiso calc R 1 . .
C C14 -0.14238(17) -0.04920(15) 0.23686(13) 0.0216(4) Uani d . 1 . .
H H14 -0.1240 -0.0009 0.3037 0.026 Uiso calc R 1 . .
C C15 -0.4605(2) -0.3746(2) -0.04918(17) 0.0525(6) Uani d . 1 . .
H H15A -0.4643 -0.3196 -0.0975 0.079 Uiso calc R 1 . .
H H15B -0.5540 -0.4305 -0.0685 0.079 Uiso calc R 1 . .
H H15C -0.3891 -0.4195 -0.0531 0.079 Uiso calc R 1 . .
C C16 0.00520(17) 0.26045(14) 0.21851(13) 0.0182(4) Uani d . 1 . .
C C17 -0.02451(17) 0.36688(15) 0.28420(12) 0.0179(4) Uani d . 1 . .
C C18 0.04721(17) 0.49640(14) 0.27189(12) 0.0177(4) Uani d . 1 . .
C C19 0.21177(17) 0.53663(14) 0.31052(13) 0.0190(4) Uani d . 1 . .
C C20 0.31437(18) 0.56616(16) 0.41158(14) 0.0244(4) Uani d . 1 . .
H H20 0.2864 0.5586 0.4711 0.029 Uiso calc R 1 . .
C C21 0.46058(18) 0.60752(16) 0.42303(15) 0.0275(4) Uani d . 1 . .
H H21 0.5304 0.6264 0.4907 0.033 Uiso calc R 1 . .
C C22 0.50340(18) 0.62089(16) 0.33501(15) 0.0262(4) Uani d . 1 . .
H H22 0.6016 0.6480 0.3443 0.031 Uiso calc R 1 . .
C C23 0.40141(17) 0.59426(15) 0.23323(14) 0.0227(4) Uani d . 1 . .
H H23 0.4291 0.6039 0.1739 0.027 Uiso calc R 1 . .
C C24 0.25706(17) 0.55281(14) 0.22340(13) 0.0194(4) Uani d . 1 . .
C C25 0.00866(18) 0.49965(14) 0.14971(13) 0.0187(4) Uani d . 1 . .
C C26 -0.18551(17) 0.37201(15) 0.25039(13) 0.0197(4) Uani d . 1 . .
H H26 -0.2205 0.3585 0.1723 0.024 Uiso calc R 1 . .
C C27 -0.17881(17) 0.50704(15) 0.29251(13) 0.0208(4) Uani d . 1 . .
H H27A -0.2352 0.5409 0.2364 0.025 Uiso calc R 1 . .
H H27B -0.2161 0.5145 0.3516 0.025 Uiso calc R 1 . .
C C28 0.00420(19) 0.69933(15) 0.32462(14) 0.0244(4) Uani d . 1 . .
H H28A 0.1071 0.7349 0.3524 0.037 Uiso calc R 1 . .
H H28B -0.0424 0.7401 0.3672 0.037 Uiso calc R 1 . .
H H28C -0.0334 0.7083 0.2522 0.037 Uiso calc R 1 . .
C C29 -0.28448(18) 0.27477(16) 0.27959(14) 0.0257(4) Uani d . 1 . .
C C30 -0.5040(2) 0.22464(19) 0.31518(18) 0.0452(6) Uani d . 1 . .
H H30A -0.5414 0.1575 0.2545 0.068 Uiso calc R 1 . .
H H30B -0.5813 0.2604 0.3225 0.068 Uiso calc R 1 . .
H H30C -0.4628 0.1956 0.3785 0.068 Uiso calc R 1 . .

loop_
_atom_site_aniso_label
_atom_site_aniso_U_11
_atom_site_aniso_U_22
_atom_site_aniso_U_33
_atom_site_aniso_U_12
_atom_site_aniso_U_13
_atom_site_aniso_U_23
S1 0.0323(3) 0.0206(2) 0.0145(2) 0.00589(18) 0.00909(19) 0.00318(18)
O1 0.0359(8) 0.0347(8) 0.0425(8) 0.0188(6) 0.0128(7) 0.0170(7)
O2 0.0311(7) 0.0284(7) 0.0330(7) 0.0159(6) 0.0164(6) 0.0083(6)
O3 0.0246(7) 0.0246(7) 0.0345(7) -0.0027(5) 0.0041(6) -0.0046(6)
O4 0.0335(7) 0.0232(6) 0.0143(6) 0.0093(5) 0.0074(5) 0.0024(5)
O5 0.0213(6) 0.0286(7) 0.0150(6) 0.0065(5) 0.0048(5) 0.0057(5)
O6 0.0429(8) 0.0239(7) 0.0705(11) 0.0051(6) 0.0322(8) 0.0122(7)
O7 0.0267(7) 0.0302(7) 0.0435(8) -0.0003(6) 0.0213(7) 0.0026(6)
N1 0.0255(8) 0.0268(8) 0.0190(7) 0.0050(6) 0.0058(7) 0.0065(7)
N2 0.0198(7) 0.0160(7) 0.0159(7) 0.0036(6) 0.0062(6) 0.0025(6)
N3 0.0227(8) 0.0270(8) 0.0153(7) 0.0064(6) 0.0090(6) 0.0064(6)
N4 0.0219(7) 0.0164(7) 0.0177(7) 0.0047(6) 0.0094(6) 0.0019(6)
C1 0.0336(11) 0.0395(11) 0.0282(10) 0.0130(9) 0.0036(9) 0.0103(9)
C2 0.0182(9) 0.0241(9) 0.0269(9) 0.0038(7) 0.0070(8) 0.0108(8)
C3 0.0148(8) 0.0214(9) 0.0276(9) 0.0025(7) 0.0066(8) 0.0091(8)
C4 0.0197(9) 0.0181(8) 0.0197(8) 0.0055(7) 0.0083(7) 0.0019(7)
C5 0.0212(9) 0.0204(9) 0.0164(8) 0.0005(7) 0.0066(7) 0.0043(7)
C6 0.0141(9) 0.0219(9) 0.0326(10) -0.0006(7) 0.0061(8) 0.0065(8)
C7 0.0389(12) 0.0299(10) 0.0495(13) 0.0199(9) 0.0216(11) 0.0070(10)
C8 0.0419(12) 0.0425(12) 0.0411(12) 0.0189(10) 0.0223(11) 0.0054(10)
C9 0.0190(9) 0.0166(8) 0.0194(8) 0.0070(7) 0.0053(7) 0.0045(7)
C10 0.0240(9) 0.0220(9) 0.0203(8) 0.0079(7) 0.0092(8) 0.0053(7)
C11 0.0307(10) 0.0217(9) 0.0188(9) 0.0069(8) 0.0049(8) -0.0011(8)
C12 0.0183(9) 0.0182(9) 0.0275(9) 0.0042(7) 0.0014(8) 0.0012(8)
C13 0.0218(9) 0.0248(9) 0.0295(10) 0.0056(7) 0.0130(8) 0.0012(8)
C14 0.0224(9) 0.0192(9) 0.0208(9) 0.0042(7) 0.0072(8) -0.0020(7)
C15 0.0482(14) 0.0483(14) 0.0340(12) -0.0169(11) 0.0018(11) -0.0114(11)
C16 0.0169(8) 0.0167(8) 0.0190(9) 0.0003(7) 0.0063(7) 0.0020(7)
C17 0.0217(9) 0.0179(8) 0.0125(8) 0.0025(7) 0.0057(7) 0.0016(7)
C18 0.0218(9) 0.0172(8) 0.0138(8) 0.0043(7) 0.0063(7) 0.0025(7)
C19 0.0215(9) 0.0155(8) 0.0205(9) 0.0056(7) 0.0074(8) 0.0034(7)
C20 0.0283(10) 0.0243(9) 0.0200(9) 0.0068(8) 0.0069(8) 0.0053(8)
C21 0.0210(9) 0.0296(10) 0.0254(9) 0.0060(8) -0.0005(8) 0.0031(8)
C22 0.0181(9) 0.0233(9) 0.0364(10) 0.0067(7) 0.0083(8) 0.0037(8)
C23 0.0231(9) 0.0210(9) 0.0261(9) 0.0065(7) 0.0117(8) 0.0025(8)
C24 0.0232(9) 0.0163(8) 0.0189(8) 0.0063(7) 0.0069(7) 0.0027(7)
C25 0.0258(10) 0.0146(8) 0.0165(8) 0.0046(7) 0.0088(8) 0.0025(7)
C26 0.0198(9) 0.0202(9) 0.0185(8) 0.0029(7) 0.0075(7) 0.0019(7)
C27 0.0230(9) 0.0222(9) 0.0186(8) 0.0062(7) 0.0091(8) 0.0032(7)
C28 0.0300(10) 0.0185(9) 0.0255(9) 0.0059(7) 0.0106(8) 0.0048(8)
C29 0.0270(10) 0.0255(10) 0.0241(9) 0.0035(8) 0.0114(8) 0.0012(8)
C30 0.0389(12) 0.0398(12) 0.0564(14) -0.0091(10) 0.0317(12) -0.0001(11)

loop_
_atom_type_symbol
_atom_type_description
_atom_type_scat_dispersion_real
_atom_type_scat_dispersion_imag
_atom_type_scat_source
C C 0.0033 0.0016 'International Tables Vol C Tables 4.2.6.8 and 6.1.1.4'
H H 0.0000 0.0000 'International Tables Vol C Tables 4.2.6.8 and 6.1.1.4'
N N 0.0061 0.0033 'International Tables Vol C Tables 4.2.6.8 and 6.1.1.4'
O O 0.0106 0.0060 'International Tables Vol C Tables 4.2.6.8 and 6.1.1.4'
S S 0.1246 0.1234 'International Tables Vol C Tables 4.2.6.8 and 6.1.1.4'

loop_
_geom_angle_atom_site_label_1
_geom_angle_atom_site_label_2
_geom_angle_atom_site_label_3
_geom_angle_site_symmetry_1
_geom_angle_site_symmetry_3
_geom_angle
_geom_angle_publ_flag
C5 S1 C17 . . 92.62(8) ?
C6 O2 C7 . . 118.23(14) ?
C12 O3 C15 . . 116.59(14) ?
C29 O7 C30 . . 115.34(15) ?
C5 N1 C2 . . 116.85(14) ?
C16 N2 C5 . . 117.35(13) ?
C16 N2 C4 . . 121.33(13) ?
C5 N2 C4 . . 120.99(14) ?
C25 N3 C24 . . 112.18(13) ?
C25 N3 H3 . . 123.9 ?
C24 N3 H3 . . 123.9 ?
C28 N4 C18 . . 116.07(12) ?
C28 N4 C27 . . 114.43(13) ?
C18 N4 C27 . . 107.91(12) ?
C2 C1 H1A . . 109.5 ?
C2 C1 H1B . . 109.5 ?
H1A C1 H1B . . 109.5 ?
C2 C1 H1C . . 109.5 ?
H1A C1 H1C . . 109.5 ?
H1B C1 H1C . . 109.5 ?
C3 C2 N1 . . 122.34(16) ?
C3 C2 C1 . . 126.15(16) ?
N1 C2 C1 . . 111.49(15) ?
C2 C3 C6 . . 123.73(17) ?
C2 C3 C4 . . 121.49(15) ?
C6 C3 C4 . . 114.66(14) ?
N2 C4 C9 . . 111.87(12) ?
N2 C4 C3 . . 108.35(13) ?
C9 C4 C3 . . 110.37(13) ?
N2 C4 H4 . . 108.7 ?
C9 C4 H4 . . 108.7 ?
C3 C4 H4 . . 108.7 ?
N1 C5 N2 . . 126.15(15) ?
N1 C5 S1 . . 122.36(13) ?
N2 C5 S1 . . 111.45(13) ?
O1 C6 O2 . . 123.06(16) ?
O1 C6 C3 . . 127.42(17) ?
O2 C6 C3 . . 109.52(15) ?
O2 C7 C8 . . 107.49(15) ?
O2 C7 H7A . . 110.2 ?
C8 C7 H7A . . 110.2 ?
O2 C7 H7B . . 110.2 ?
C8 C7 H7B . . 110.2 ?
H7A C7 H7B . . 108.5 ?
C7 C8 H8A . . 109.5 ?
C7 C8 H8B . . 109.5 ?
H8A C8 H8B . . 109.5 ?
C7 C8 H8C . . 109.5 ?
H8A C8 H8C . . 109.5 ?
H8B C8 H8C . . 109.5 ?
C10 C9 C14 . . 118.29(14) ?
C10 C9 C4 . . 120.96(13) ?
C14 C9 C4 . . 120.62(14) ?
C11 C10 C9 . . 121.39(15) ?
C11 C10 H10 . . 119.3 ?
C9 C10 H10 . . 119.3 ?
C10 C11 C12 . . 119.42(15) ?
C10 C11 H11 . . 120.3 ?
C12 C11 H11 . . 120.3 ?
O3 C12 C13 . . 115.67(15) ?
O3 C12 C11 . . 124.42(15) ?
C13 C12 C11 . . 119.90(15) ?
C14 C13 C12 . . 120.14(15) ?
C14 C13 H13 . . 119.9 ?
C12 C13 H13 . . 119.9 ?
C13 C14 C9 . . 120.84(15) ?
C13 C14 H14 . . 119.6 ?
C9 C14 H14 . . 119.6 ?
O3 C15 H15A . . 109.5 ?
O3 C15 H15B . . 109.5 ?
H15A C15 H15B . . 109.5 ?
O3 C15 H15C . . 109.5 ?
H15A C15 H15C . . 109.5 ?
H15B C15 H15C . . 109.5 ?
O4 C16 N2 . . 123.53(14) ?
O4 C16 C17 . . 124.42(15) ?
N2 C16 C17 . . 112.04(13) ?
C16 C17 C26 . . 114.29(13) ?
C16 C17 C18 . . 114.60(12) ?
C26 C17 C18 . . 100.14(13) ?
C16 C17 S1 . . 106.54(11) ?
C26 C17 S1 . . 110.98(11) ?
C18 C17 S1 . . 110.29(11) ?
N4 C18 C19 . . 115.48(13) ?
N4 C18 C17 . . 99.08(11) ?
C19 C18 C17 . . 117.85(14) ?
N4 C18 C25 . . 113.92(13) ?
C19 C18 C25 . . 101.49(12) ?
C17 C18 C25 . . 109.54(13) ?
C20 C19 C24 . . 119.01(15) ?
C20 C19 C18 . . 131.99(14) ?
C24 C19 C18 . . 108.80(14) ?
C19 C20 C21 . . 118.98(16) ?
C19 C20 H20 . . 120.5 ?
C21 C20 H20 . . 120.5 ?
C22 C21 C20 . . 121.00(17) ?
C22 C21 H21 . . 119.5 ?
C20 C21 H21 . . 119.5 ?
C23 C22 C21 . . 120.73(15) ?
C23 C22 H22 . . 119.6 ?
C21 C22 H22 . . 119.6 ?
C24 C23 C22 . . 117.44(15) ?
C24 C23 H23 . . 121.3 ?
C22 C23 H23 . . 121.3 ?
C23 C24 C19 . . 122.81(16) ?
C23 C24 N3 . . 127.24(15) ?
C19 C24 N3 . . 109.84(14) ?
O5 C25 N3 . . 126.46(15) ?
O5 C25 C18 . . 125.94(13) ?
N3 C25 C18 . . 107.53(14) ?
C29 C26 C17 . . 115.01(14) ?
C29 C26 C27 . . 117.66(13) ?
C17 C26 C27 . . 103.79(13) ?
C29 C26 H26 . . 106.5 ?
C17 C26 H26 . . 106.5 ?
C27 C26 H26 . . 106.5 ?
N4 C27 C26 . . 104.93(13) ?
N4 C27 H27A . . 110.8 ?
C26 C27 H27A . . 110.8 ?
N4 C27 H27B . . 110.8 ?
C26 C27 H27B . . 110.8 ?
H27A C27 H27B . . 108.8 ?
N4 C28 H28A . . 109.5 ?
N4 C28 H28B . . 109.5 ?
H28A C28 H28B . . 109.5 ?
N4 C28 H28C . . 109.5 ?
H28A C28 H28C . . 109.5 ?
H28B C28 H28C . . 109.5 ?
O6 C29 O7 . . 124.42(16) ?
O6 C29 C26 . . 124.14(15) ?
O7 C29 C26 . . 111.27(15) ?
O7 C30 H30A . . 109.5 ?
O7 C30 H30B . . 109.5 ?
H30A C30 H30B . . 109.5 ?
O7 C30 H30C . . 109.5 ?
H30A C30 H30C . . 109.5 ?
H30B C30 H30C . . 109.5 ?

loop_
_geom_bond_atom_site_label_1
_geom_bond_atom_site_label_2
_geom_bond_site_symmetry_2
_geom_bond_distance
_geom_bond_publ_flag
S1 C5 . 1.7542(17) ?
S1 C17 . 1.8239(17) ?
O1 C6 . 1.204(2) ?
O2 C6 . 1.347(2) ?
O2 C7 . 1.4547(19) ?
O3 C12 . 1.375(2) ?
O3 C15 . 1.417(2) ?
O4 C16 . 1.2092(19) ?
O5 C25 . 1.225(2) ?
O6 C29 . 1.195(2) ?
O7 C29 . 1.336(2) ?
O7 C30 . 1.449(2) ?
N1 C5 . 1.279(2) ?
N1 C2 . 1.418(2) ?
N2 C16 . 1.372(2) ?
N2 C5 . 1.386(2) ?
N2 C4 . 1.4763(19) ?
N3 C25 . 1.351(2) ?
N3 C24 . 1.410(2) ?
N3 H3 . 0.8600 ?
N4 C28 . 1.456(2) ?
N4 C18 . 1.4613(19) ?
N4 C27 . 1.468(2) ?
C1 C2 . 1.489(3) ?
C1 H1A . 0.9600 ?
C1 H1B . 0.9600 ?
C1 H1C . 0.9600 ?
C2 C3 . 1.354(2) ?
C3 C6 . 1.488(2) ?
C3 C4 . 1.522(2) ?
C4 C9 . 1.517(2) ?
C4 H4 . 0.9800 ?
C7 C8 . 1.490(3) ?
C7 H7A . 0.9700 ?
C7 H7B . 0.9700 ?
C8 H8A . 0.9600 ?
C8 H8B . 0.9600 ?
C8 H8C . 0.9600 ?
C9 C10 . 1.388(2) ?
C9 C14 . 1.393(2) ?
C10 C11 . 1.386(2) ?
C10 H10 . 0.9300 ?
C11 C12 . 1.388(2) ?
C11 H11 . 0.9300 ?
C12 C13 . 1.386(2) ?
C13 C14 . 1.382(2) ?
C13 H13 . 0.9300 ?
C14 H14 . 0.9300 ?
C15 H15A . 0.9600 ?
C15 H15B . 0.9600 ?
C15 H15C . 0.9600 ?
C16 C17 . 1.525(2) ?
C17 C26 . 1.543(2) ?
C17 C18 . 1.565(2) ?
C18 C19 . 1.516(2) ?
C18 C25 . 1.576(2) ?
C19 C20 . 1.381(2) ?
C19 C24 . 1.395(2) ?
C20 C21 . 1.394(2) ?
C20 H20 . 0.9300 ?
C21 C22 . 1.387(2) ?
C21 H21 . 0.9300 ?
C22 C23 . 1.387(2) ?
C22 H22 . 0.9300 ?
C23 C24 . 1.383(2) ?
C23 H23 . 0.9300 ?
C26 C29 . 1.511(2) ?
C26 C27 . 1.544(2) ?
C26 H26 . 0.9800 ?
C27 H27A . 0.9700 ?
C27 H27B . 0.9700 ?
C28 H28A . 0.9600 ?
C28 H28B . 0.9600 ?
C28 H28C . 0.9600 ?
C30 H30A . 0.9600 ?
C30 H30B . 0.9600 ?
C30 H30C . 0.9600 ?

loop_
_geom_hbond_atom_site_label_D
_geom_hbond_atom_site_label_H
_geom_hbond_atom_site_label_A
_geom_hbond_site_symmetry_A
_geom_hbond_distance_DH
_geom_hbond_distance_HA
_geom_hbond_distance_DA
_geom_hbond_angle_DHA
N3 H3 O5 2_565 0.86 1.97 2.8189(18) 168.5
